data_2011160
loop_
_publ_author_name
'Paredes-Garc\'ia, Ver\'onica'
'Venegas-Yazigi, Diego'
'Lough, Alan J.'
'Latorre, Ram\'on'

_publ_section_title
;
 Potassium <i>N</i>-(6-oxocyclohexa-1,3-dien-5-ylidenemethyl)glycinate
;
_journal_issue 7
_journal_name_full 'Acta Crystallographica Section C'
_journal_page_first e283
_journal_page_last e283
_journal_paper_doi 10.1107/S0108270100007666
_journal_volume 56
_journal_year 2000
_chemical_formula_iupac 'K 1+, C9 H8 N O3 1-'
_chemical_formula_moiety 'K 1+, C9 H8 N O3 1-'
_chemical_formula_sum 'C9 H8 K N O3'
_chemical_formula_weight 217.26
_chemical_name_systematic 'N-glicyl-2-hydroxibenzaldiminate potasium salt'
_space_group_IT_number 54
_symmetry_cell_setting orthorhombic
_symmetry_space_group_name_Hall '-P 2a 2ac'
_symmetry_space_group_name_H-M 'P c c a'
_cell_angle_alpha 90.00
_cell_angle_beta 90.00
_cell_angle_gamma 90.00
_cell_formula_units_Z 8
_cell_length_a 13.8864(2)
_cell_length_b 18.4943(7)
_cell_length_c 6.9664(9)
_cell_measurement_reflns_used 18191
_cell_measurement_temperature 100.0(10)
_cell_measurement_theta_max 27.49
_cell_measurement_theta_min 2.93
_cell_volume 1789.1(2)
_computing_cell_refinement 'DENZO-SMN (Otwinowski & Minor, 1997)'
_computing_data_collection 'KappaCCD server software (Nonius, 1997)'
_computing_data_reduction DENZO-SMN
_computing_publication_material SHELXTL/PC
_computing_structure_refinement SHELXTL/PC
_computing_structure_solution 'SHELXTL/PC (Sheldrick, 1997)'
_diffrn_ambient_temperature 100.0(10)
_diffrn_measured_fraction_theta_full .990
_diffrn_measured_fraction_theta_max .990
_diffrn_measurement_device_type KappaCCD
_diffrn_measurement_method '\f and \w scans with \k offsets'
_diffrn_radiation_monochromator graphite
_diffrn_radiation_source 'fine-focus sealed tube'
_diffrn_radiation_type MoK\a
_diffrn_radiation_wavelength .71073
_diffrn_reflns_av_R_equivalents .065
_diffrn_reflns_av_sigmaI/netI .0411
_diffrn_reflns_limit_h_max 18
_diffrn_reflns_limit_h_min -18
_diffrn_reflns_limit_k_max 24
_diffrn_reflns_limit_k_min -24
_diffrn_reflns_limit_l_max 8
_diffrn_reflns_limit_l_min -8
_diffrn_reflns_number 18191
_diffrn_reflns_theta_full 27.49
_diffrn_reflns_theta_max 27.49
_diffrn_reflns_theta_min 2.93
_diffrn_standards_decay_% 0
_diffrn_standards_number 0
_exptl_absorpt_coefficient_mu .570
_exptl_absorpt_correction_T_max .945
_exptl_absorpt_correction_T_min .848
_exptl_absorpt_correction_type multi-scan
_exptl_absorpt_process_details '(DENZO-SMN; Otwinowski & Minor, 1997)'
_exptl_crystal_colour orange
_exptl_crystal_density_diffrn 1.613
_exptl_crystal_density_method 'not measured'
_exptl_crystal_description plate
_exptl_crystal_F_000 896
_exptl_crystal_size_max .30
_exptl_crystal_size_mid .30
_exptl_crystal_size_min .10
_refine_diff_density_max .315
_refine_diff_density_min -.438
_refine_ls_extinction_method none
_refine_ls_goodness_of_fit_ref 1.051
_refine_ls_hydrogen_treatment mixed
_refine_ls_matrix_type full
_refine_ls_number_parameters 131
_refine_ls_number_reflns 2036
_refine_ls_number_restraints 0
_refine_ls_restrained_S_all 1.051
_refine_ls_R_factor_all .049
_refine_ls_R_factor_gt .034
_refine_ls_shift/su_max .001
_refine_ls_shift/su_mean .000
_refine_ls_structure_factor_coef Fsqd
_refine_ls_weighting_details 'calc w = 1/[\s^2^(Fo^2^)+(0.0531P)^2^+0.0850P] where P = (Fo^2^+2Fc^2^)/3'
_refine_ls_weighting_scheme calc
_refine_ls_wR_factor_ref .091
_reflns_number_gt 1580
_reflns_number_total 2036
_reflns_threshold_expression I>2\s(I)
_cod_data_source_file qa0306.cif
_cod_data_source_block I
_cod_depositor_comments
;
 Removing the "\" symbol from the _chemical_name_systematic data item value.

 Antanas Vaitkus,
 2017-03-29

The following automatic conversions were performed:
'_symmetry_cell_setting' value 'Orthorhombic' changed to 'orthorhombic'
according to '/home/saulius/struct/CIF-dictionaries/cif_core.dic'
dictionary named 'cif_core.dic' version 2.4.1 from 2010-06-29.

Automatic conversion script
Id: cif_fix_enum 1527 2010-12-29 10:47:43Z saulius 

The following automatic conversions were performed:

'_symmetry_cell_setting' value 'Orthorhombic' changed to
'orthorhombic' according to
/home/saulius/struct/CIF-dictionaries/cif_core.dic dictionary named
'cif_core.dic' version 2.4.1 from 2010-06-29.

Automatic conversion script
Id: cif_fix_values 1715 2011-07-08 13:25:40Z adriana 
;
_cod_database_code 2011160
_cod_database_fobs_code 2011160

loop_
_symmetry_equiv_pos_as_xyz
'x, y, z'
'-x+1/2, -y, z'
'-x, y, -z+1/2'
'x+1/2, -y, -z+1/2'
'-x, -y, -z'
'x-1/2, y, -z'
'x, -y, z-1/2'
'-x-1/2, y, z-1/2'

loop_
_atom_site_label
_atom_site_fract_x
_atom_site_fract_y
_atom_site_fract_z
_atom_site_U_iso_or_equiv
_atom_site_adp_type
_atom_site_calc_flag
_atom_site_refinement_flags
_atom_site_occupancy
_atom_site_disorder_assembly
_atom_site_disorder_group
_atom_site_type_symbol
K1 .37216(2) .566063(19) .61305(5) .02087(13) Uani d . 1 . . K
O1 .44004(8) .41710(7) .49912(17) .0243(3) Uani d . 1 . . O
O2 .32160(8) .42719(6) .71803(16) .0231(3) Uani d . 1 . . O
O3 .61865(8) .28272(6) .37158(16) .0242(3) Uani d . 1 . . O
N1 .44982(10) .27315(8) .54113(19) .0214(3) Uani d . 1 . . N
C1 .37832(11) .39230(9) .6127(2) .0198(3) Uani d . 1 . . C
C2 .36668(12) .30998(9) .6223(2) .0226(4) Uani d . 1 . . C
H2A .3584 .2950 .7577 .027 Uiso calc R 1 . . H
H2B .3081 .2956 .5509 .027 Uiso calc R 1 . . H
C3 .46524(12) .20415(9) .5471(2) .0208(4) Uani d . 1 . . C
H3A .4185 .1743 .6076 .025 Uiso calc R 1 . . H
C4 .54831(12) .17059(9) .4681(2) .0208(4) Uani d . 1 . . C
C5 .55599(12) .09424(10) .4748(2) .0248(4) Uani d . 1 . . C
H5A .5088 .0672 .5426 .030 Uiso calc R 1 . . H
C6 .63001(13) .05864(10) .3855(2) .0274(4) Uani d . 1 . . C
H6A .6353 .0075 .3936 .033 Uiso calc R 1 . . H
C7 .69775(12) .09911(10) .2821(2) .0261(4) Uani d . 1 . . C
H7A .7473 .0745 .2146 .031 Uiso calc R 1 . . H
C8 .69451(12) .17329(9) .2756(2) .0236(4) Uani d . 1 . . C
H8A .7423 .1986 .2047 .028 Uiso calc R 1 . . H
C9 .62095(12) .21367(9) .3729(2) .0211(4) Uani d . 1 . . C
H1N .4944(16) .3002(11) .479(3) .036(6) Uiso d . 1 . . H

loop_
_atom_site_aniso_label
_atom_site_aniso_U_11
_atom_site_aniso_U_22
_atom_site_aniso_U_33
_atom_site_aniso_U_12
_atom_site_aniso_U_13
_atom_site_aniso_U_23
K1 .0176(2) .0228(2) .0222(2) -.00108(14) .00109(13) .00007(14)
O1 .0214(6) .0250(7) .0266(6) -.0019(5) .0030(5) .0008(5)
O2 .0188(6) .0244(6) .0261(6) .0026(5) .0009(5) -.0018(5)
O3 .0239(6) .0217(6) .0271(6) -.0016(5) .0024(5) -.0007(5)
N1 .0181(7) .0246(8) .0214(7) -.0008(6) .0007(6) -.0003(6)
C1 .0147(8) .0248(9) .0197(8) -.0003(7) -.0032(6) .0002(6)
C2 .0168(8) .0237(9) .0272(9) .0009(7) .0042(7) -.0006(7)
C3 .0211(9) .0237(9) .0175(8) -.0018(7) -.0021(6) .0005(6)
C4 .0195(8) .0238(9) .0191(8) .0009(7) -.0023(6) -.0014(6)
C5 .0226(8) .0240(9) .0278(9) -.0009(7) -.0004(7) .0012(7)
C6 .0273(10) .0209(9) .0340(10) .0037(7) -.0015(7) .0000(7)
C7 .0199(9) .0304(10) .0281(9) .0060(8) -.0013(7) -.0046(7)
C8 .0175(8) .0308(10) .0227(8) -.0019(7) -.0010(6) -.0012(7)
C9 .0195(8) .0251(9) .0187(8) -.0005(7) -.0038(6) -.0011(6)

loop_
_atom_type_symbol
_atom_type_description
_atom_type_scat_dispersion_real
_atom_type_scat_dispersion_imag
_atom_type_scat_source
C C .0033 .0016 'International Tables Vol C Tables 4.2.6.8 and 6.1.1.4'
H H .0000 .0000 'International Tables Vol C Tables 4.2.6.8 and 6.1.1.4'
N N .0061 .0033 'International Tables Vol C Tables 4.2.6.8 and 6.1.1.4'
O O .0106 .0060 'International Tables Vol C Tables 4.2.6.8 and 6.1.1.4'
K K .2009 .2494 'International Tables Vol C Tables 4.2.6.8 and 6.1.1.4'

loop_
_geom_angle_atom_site_label_1
_geom_angle_atom_site_label_2
_geom_angle_atom_site_label_3
_geom_angle_site_symmetry_1
_geom_angle_site_symmetry_3
_geom_angle
O1 K1 O2 5_666 . 115.04(4)
O1 K1 O2 5_666 2_565 170.80(4)
O2 K1 O2 . 2_565 74.16(4)
O1 K1 O3 5_666 5_666 81.61(4)
O2 K1 O3 . 5_666 158.43(3)
O2 K1 O3 2_565 5_666 89.39(3)
O1 K1 O2 5_666 7_565 87.36(3)
O2 K1 O2 . 7_565 103.56(3)
O2 K1 O2 2_565 7_565 90.78(3)
O3 K1 O2 5_666 7_565 90.26(3)
O1 K1 O1 5_666 7_566 86.69(4)
O2 K1 O1 . 7_566 86.34(4)
O2 K1 O1 2_565 7_566 93.80(3)
O3 K1 O1 5_666 7_566 80.84(3)
O2 K1 O1 7_565 7_566 169.93(4)
O1 K1 O1 5_666 . 74.43(4)
O2 K1 O1 . . 45.57(3)
O2 K1 O1 2_565 . 114.25(3)
O3 K1 O1 5_666 . 155.10(3)
O2 K1 O1 7_565 . 82.10(3)
O1 K1 O1 7_566 . 104.07(3)
O1 K1 C1 5_666 . 95.05(4)
O2 K1 C1 . . 22.65(3)
O2 K1 C1 2_565 . 94.04(4)
O3 K1 C1 5_666 . 175.34(4)
O2 K1 C1 7_565 . 92.85(4)
O1 K1 C1 7_566 . 95.77(4)
O1 K1 C1 . . 22.92(3)
O1 K1 K1 5_666 3_656 45.31(3)
O2 K1 K1 . 3_656 95.66(2)
O2 K1 K1 2_565 3_656 136.48(3)
O3 K1 K1 5_666 3_656 86.66(2)
O2 K1 K1 7_565 3_656 132.52(3)
O1 K1 K1 7_566 3_656 42.80(2)
O1 K1 K1 . 3_656 81.34(2)
C1 K1 K1 . 3_656 88.68(3)
O1 K1 K1 5_666 2_565 147.00(3)
O2 K1 K1 . 2_565 41.42(2)
O2 K1 K1 2_565 2_565 40.88(2)
O3 K1 K1 5_666 2_565 128.34(3)
O2 K1 K1 7_565 2_565 79.94(2)
O1 K1 K1 7_566 2_565 109.28(2)
O1 K1 K1 . 2_565 73.74(2)
C1 K1 K1 . 2_565 55.76(3)
K1 K1 K1 3_656 2_565 135.623(8)
O1 K1 K1 5_666 7_565 80.32(3)
O2 K1 K1 . 7_565 71.50(3)
O2 K1 K1 2_565 7_565 103.90(2)
O3 K1 K1 5_666 7_565 127.20(2)
O2 K1 K1 7_565 7_565 39.89(2)
O1 K1 K1 7_566 7_565 146.14(3)
O1 K1 K1 . 7_565 42.31(2)
C1 K1 K1 . 7_565 54.92(3)
K1 K1 K1 3_656 7_565 112.802(8)
K1 K1 K1 2_565 7_565 70.388(9)
O1 K1 K1 5_666 7_566 107.38(3)
O2 K1 K1 . 7_566 41.32(2)
O2 K1 K1 2_565 7_566 79.11(2)
O3 K1 K1 5_666 7_566 122.82(2)
O2 K1 K1 7_565 7_566 144.85(3)
O1 K1 K1 7_566 7_566 45.12(3)
O1 K1 K1 . 7_566 72.00(3)
C1 K1 K1 . 7_566 55.01(3)
K1 K1 K1 3_656 7_566 67.198(8)
K1 K1 K1 2_565 7_566 70.388(9)
K1 K1 K1 7_565 7_566 109.898(17)
C1 O1 K1 . 5_666 150.74(11)
C1 O1 K1 . 7_565 114.02(10)
K1 O1 K1 5_666 7_565 91.89(4)
C1 O1 K1 . . 87.39(10)
K1 O1 K1 5_666 . 105.58(4)
K1 O1 K1 7_565 . 92.57(3)
C1 O2 K1 . . 99.43(10)
C1 O2 K1 . 2_565 118.34(10)
K1 O2 K1 . 2_565 97.71(4)
C1 O2 K1 . 7_566 115.70(9)
K1 O2 K1 . 7_566 98.79(4)
K1 O2 K1 2_565 7_566 119.33(4)
C9 O3 K1 . 5_666 175.20(10)
C3 N1 C2 . . 125.47(15)
O1 C1 O2 . . 127.59(16)
O1 C1 C2 . . 117.59(14)
O2 C1 C2 . . 114.78(14)
O1 C1 K1 . . 69.69(9)
O2 C1 K1 . . 57.92(9)
C2 C1 K1 . . 172.00(10)
N1 C2 C1 . . 111.38(13)
N1 C3 C4 . . 123.53(15)
C5 C4 C3 . . 118.92(15)
C5 C4 C9 . . 120.77(15)
C3 C4 C9 . . 120.22(15)
C6 C5 C4 . . 121.36(16)
C5 C6 C7 . . 118.71(17)
C8 C7 C6 . . 121.91(16)
C7 C8 C9 . . 121.82(15)
O3 C9 C8 . . 122.31(15)
O3 C9 C4 . . 122.44(15)
C8 C9 C4 . . 115.23(15)

loop_
_geom_bond_atom_site_label_1
_geom_bond_atom_site_label_2
_geom_bond_site_symmetry_2
_geom_bond_distance
_geom_bond_publ_flag
K1 O1 5_666 2.7402(12) ?
K1 O2 . 2.7612(12) ?
K1 O2 2_565 2.7911(12) ?
K1 O3 5_666 2.8016(12) ?
K1 O2 7_565 2.8427(12) ?
K1 O1 7_566 2.8669(13) ?
K1 O1 . 3.0180(13) ?
K1 C1 . 3.2147(18) ?
K1 K1 3_656 4.0308(7) ?
K1 K1 2_565 4.1811(7) ?
K1 K1 7_565 4.2549(6) ?
K1 K1 7_566 4.2549(6) ?
O1 C1 . 1.2533(19) ?
O1 K1 5_666 2.7402(12) ?
O1 K1 7_565 2.8669(13) ?
O2 C1 . 1.2551(19) ?
O2 K1 2_565 2.7911(12) ?
O2 K1 7_566 2.8427(12) ?
O3 C9 . 1.277(2) ?
O3 K1 5_666 2.8016(12) ?
N1 C3 . 1.295(2) ?
N1 C2 . 1.455(2) ?
C1 C2 . 1.533(2) ?
C3 C4 . 1.421(2) ?
C4 C5 . 1.417(2) ?
C4 C9 . 1.446(2) ?
C5 C6 . 1.370(2) ?
C6 C7 . 1.401(2) ?
C7 C8 . 1.373(2) ?
C8 C9 . 1.435(2) ?

loop_
_geom_hbond_atom_site_label_D
_geom_hbond_atom_site_label_H
_geom_hbond_atom_site_label_A
_geom_hbond_distance_DH
_geom_hbond_distance_HA
_geom_hbond_distance_DA
_geom_hbond_angle_DHA
N1 H1N O3 .91(2) 1.91(2) 2.6310(19) 135.4(18)
